data_4342173
loop_
_publ_author_name
'Castro, Goretti'
'Bastida, Rufina'
'Mac\'ias, Alejandro'
'P\'erez-Lourido, Paulo'
'Platas-Iglesias, Carlos'
'Valencia, Laura'

_publ_section_title
;
 Lanthanide(III) Complexation with an Amide Derived Pyridinophane.
;
_journal_issue 4
_journal_name_full 'Inorganic chemistry'
_journal_page_first 1671
_journal_page_last 1683
_journal_paper_doi 10.1021/ic502653r
_journal_volume 54
_journal_year 2015
_chemical_formula_sum 'C27 H35 Br0.25 N11.75 O12.25 Tb'
_chemical_formula_weight 899.07
_chemical_name_systematic
;
 ?
;
_space_group_IT_number 15
_symmetry_cell_setting monoclinic
_symmetry_space_group_name_Hall '-C 2yc'
_symmetry_space_group_name_H-M 'C 1 2/c 1'
_atom_sites_solution_hydrogens geom
_atom_sites_solution_primary direct
_atom_sites_solution_secondary difmap
_audit_creation_method SHELXL-97
_cell_angle_alpha 90.00
_cell_angle_beta 93.255(4)
_cell_angle_gamma 90.00
_cell_formula_units_Z 8
_cell_length_a 19.445(5)
_cell_length_b 16.539(5)
_cell_length_c 21.094(6)
_cell_measurement_temperature 293(2)
_cell_volume 6773(3)
_computing_cell_refinement 'BRUKER Smart'
_computing_data_collection 'BRUKER Smart'
_computing_data_reduction 'BRUKER Shelxtl'
_computing_molecular_graphics 'ORTEP-3 for Windows (Farrugia, 1997)'
_computing_publication_material 'WinGX pulication routines (Farrugia, 1999)'
_computing_structure_refinement 'SHELXL-97 (Sheldrick, 1997)'
_computing_structure_solution 'SHELXS-97 (Sheldrick, 1997)'
_diffrn_ambient_temperature 293(2)
_diffrn_measured_fraction_theta_full 0.989
_diffrn_measured_fraction_theta_max 0.989
_diffrn_measurement_device_type 'BRUKER Smart CCD-1000'
_diffrn_measurement_method 'omega scans'
_diffrn_radiation_monochromator graphite
_diffrn_radiation_source 'fine-focus sealed tube'
_diffrn_radiation_type MoK\a
_diffrn_radiation_wavelength 0.71073
_diffrn_reflns_av_R_equivalents 0.0883
_diffrn_reflns_av_sigmaI/netI 0.1038
_diffrn_reflns_limit_h_max 25
_diffrn_reflns_limit_h_min -25
_diffrn_reflns_limit_k_max 21
_diffrn_reflns_limit_k_min -21
_diffrn_reflns_limit_l_max 26
_diffrn_reflns_limit_l_min -27
_diffrn_reflns_number 30840
_diffrn_reflns_theta_full 28.06
_diffrn_reflns_theta_max 28.06
_diffrn_reflns_theta_min 1.62
_exptl_absorpt_coefficient_mu 2.464
_exptl_absorpt_correction_T_max 0.7400
_exptl_absorpt_correction_T_min 0.4243
_exptl_absorpt_correction_type empirical
_exptl_absorpt_process_details sadabs
_exptl_crystal_colour colourless
_exptl_crystal_density_diffrn 1.763
_exptl_crystal_density_method 'not measured'
_exptl_crystal_description prism
_exptl_crystal_F_000 3608
_exptl_crystal_size_max 0.42
_exptl_crystal_size_mid 0.17
_exptl_crystal_size_min 0.13
_refine_diff_density_max 1.726
_refine_diff_density_min -1.464
_refine_diff_density_rms 0.154
_refine_ls_extinction_method none
_refine_ls_goodness_of_fit_ref 1.003
_refine_ls_hydrogen_treatment constr
_refine_ls_matrix_type full
_refine_ls_number_parameters 478
_refine_ls_number_reflns 8134
_refine_ls_number_restraints 10
_refine_ls_restrained_S_all 1.004
_refine_ls_R_factor_all 0.1547
_refine_ls_R_factor_gt 0.0598
_refine_ls_shift/su_max 0.001
_refine_ls_shift/su_mean 0.000
_refine_ls_structure_factor_coef Fsqd
_refine_ls_weighting_details 'calc w=1/[\s^2^(Fo^2^)+(0.0797P)^2^+77.0659P] where P=(Fo^2^+2Fc^2^)/3'
_refine_ls_weighting_scheme calc
_refine_ls_wR_factor_gt 0.1429
_refine_ls_wR_factor_ref 0.1961
_reflns_number_gt 4031
_reflns_number_total 8134
_reflns_threshold_expression >2sigma(I)
_cod_data_source_file ic502653r_si_002.cif
_cod_data_source_block Tb-TPPTAM
_cod_depositor_comments
;
The following automatic conversions were performed:

'_symmetry_cell_setting' value 'Monoclinic' changed to 'monoclinic'
according to
/usr/data/users/saulius/crontab/automatic-downloads/rss-feeds/ACS/lib/dictionaries/cif_core.dic
dictionary named 'cif_core.dic' version 2.4.2 from 2011-04-26.

Automatic conversion script
Id: cif_fix_values 3008 2015-01-20 13:52:24Z robertas 

 Adding full bibliography for 4342165--4342179.cif.
;
_cod_original_sg_symbol_H-M C2/c
_cod_database_code 4342173

loop_
_symmetry_equiv_pos_as_xyz
'x, y, z'
'-x, y, -z+1/2'
'x+1/2, y+1/2, z'
'-x+1/2, y+1/2, -z+1/2'
'-x, -y, -z'
'x, -y, z-1/2'
'-x+1/2, -y+1/2, -z'
'x+1/2, -y+1/2, z-1/2'

loop_
_atom_site_label
_atom_site_type_symbol
_atom_site_fract_x
_atom_site_fract_y
_atom_site_fract_z
_atom_site_U_iso_or_equiv
_atom_site_adp_type
_atom_site_occupancy
_atom_site_symmetry_multiplicity
_atom_site_calc_flag
_atom_site_refinement_flags
_atom_site_disorder_assembly
_atom_site_disorder_group
Tb1 Tb 0.75341(2) 0.10971(3) 0.12420(2) 0.04351(17) Uani 1 1 d . . .
C1 C 0.6749(6) 0.2930(7) 0.1633(5) 0.059(3) Uani 1 1 d . . .
C2 C 0.6644(6) 0.3728(7) 0.1815(6) 0.071(3) Uani 1 1 d . . .
H2 H 0.6204 0.3950 0.1783 0.085 Uiso 1 1 calc R . .
C3 C 0.7197(6) 0.4188(8) 0.2042(6) 0.071(3) Uani 1 1 d . . .
H3 H 0.7144 0.4732 0.2140 0.085 Uiso 1 1 calc R . .
C4 C 0.7840(7) 0.3810(7) 0.2120(6) 0.073(3) Uani 1 1 d . . .
H4 H 0.8220 0.4099 0.2281 0.087 Uiso 1 1 calc R . .
C5 C 0.7907(6) 0.3013(7) 0.1958(5) 0.057(3) Uani 1 1 d . . .
C6 C 0.8549(6) 0.2535(7) 0.2131(6) 0.068(3) Uani 1 1 d . . .
H6A H 0.8940 0.2899 0.2174 0.081 Uiso 1 1 calc R . .
H6B H 0.8503 0.2271 0.2536 0.081 Uiso 1 1 calc R . .
C7 C 0.8928(5) 0.2336(7) 0.1088(5) 0.057(3) Uani 1 1 d . . .
H7A H 0.9352 0.2620 0.1207 0.069 Uiso 1 1 calc R . .
H7B H 0.8590 0.2730 0.0933 0.069 Uiso 1 1 calc R . .
C8 C 0.9055(5) 0.1743(7) 0.0575(5) 0.055(3) Uani 1 1 d . . .
C9 C 0.9598(6) 0.1812(9) 0.0188(6) 0.075(4) Uani 1 1 d . . .
H9 H 0.9894 0.2254 0.0221 0.090 Uiso 1 1 calc R . .
C10 C 0.9694(7) 0.1206(11) -0.0253(7) 0.091(5) Uani 1 1 d . . .
H10 H 1.0043 0.1251 -0.0535 0.109 Uiso 1 1 calc R . .
C11 C 0.9276(6) 0.0545(9) -0.0271(6) 0.072(3) Uani 1 1 d . . .
H11 H 0.9338 0.0131 -0.0560 0.087 Uiso 1 1 calc R . .
C12 C 0.8761(5) 0.0501(7) 0.0148(5) 0.059(3) Uani 1 1 d . . .
C13 C 0.8363(5) -0.0266(7) 0.0237(6) 0.066(3) Uani 1 1 d . . .
H13A H 0.8371 -0.0591 -0.0145 0.079 Uiso 1 1 calc R . .
H13B H 0.8582 -0.0574 0.0584 0.079 Uiso 1 1 calc R . .
C14 C 0.7293(6) 0.0160(12) -0.0235(7) 0.112(6) Uani 1 1 d . . .
H14A H 0.7261 -0.0299 -0.0522 0.134 Uiso 1 1 calc R . .
H14B H 0.7567 0.0573 -0.0429 0.134 Uiso 1 1 calc R . .
C15 C 0.6578(6) 0.0487(8) -0.0150(6) 0.067(3) Uani 1 1 d . . .
C16 C 0.6067(7) 0.0475(9) -0.0631(6) 0.081(4) Uani 1 1 d . . .
H16 H 0.6154 0.0274 -0.1030 0.097 Uiso 1 1 calc R . .
C17 C 0.5441(7) 0.0760(8) -0.0511(7) 0.081(4) Uani 1 1 d . . .
H17 H 0.5100 0.0798 -0.0837 0.098 Uiso 1 1 calc R . .
C18 C 0.5305(6) 0.0996(7) 0.0091(7) 0.069(3) Uani 1 1 d . . .
H18 H 0.4865 0.1164 0.0181 0.083 Uiso 1 1 calc R . .
C19 C 0.5828(5) 0.0980(6) 0.0563(6) 0.059(3) Uani 1 1 d . . .
C20 C 0.5715(5) 0.1091(7) 0.1250(6) 0.063(3) Uani 1 1 d . . .
H20A H 0.5283 0.1372 0.1297 0.075 Uiso 1 1 calc R . .
H20B H 0.5685 0.0567 0.1452 0.075 Uiso 1 1 calc R . .
C21 C 0.6187(5) 0.2413(6) 0.1364(6) 0.061(3) Uani 1 1 d . . .
H21A H 0.6174 0.2441 0.0904 0.073 Uiso 1 1 calc R . .
H21B H 0.5750 0.2610 0.1502 0.073 Uiso 1 1 calc R . .
C22 C 0.9204(5) 0.1343(7) 0.1910(5) 0.061(3) Uani 1 1 d . . .
H22A H 0.9256 0.1412 0.2367 0.074 Uiso 1 1 calc R . .
H22B H 0.9643 0.1466 0.1736 0.074 Uiso 1 1 calc R . .
C23 C 0.9019(5) 0.0470(8) 0.1763(5) 0.058(3) Uani 1 1 d . . .
C24 C 0.7338(7) -0.0842(8) 0.0634(8) 0.094(5) Uani 1 1 d . . .
H24A H 0.7080 -0.1118 0.0292 0.113 Uiso 1 1 calc R . .
H24B H 0.7709 -0.1198 0.0785 0.113 Uiso 1 1 calc R . .
C25 C 0.6875(5) -0.0701(8) 0.1161(6) 0.064(3) Uani 1 1 d . . .
C26 C 0.6254(6) 0.1479(8) 0.2264(6) 0.072(3) Uani 1 1 d . . .
H26A H 0.5967 0.1016 0.2351 0.086 Uiso 1 1 calc R . .
H26B H 0.6032 0.1955 0.2426 0.086 Uiso 1 1 calc R . .
C27 C 0.6941(6) 0.1374(7) 0.2619(6) 0.062(3) Uani 1 1 d . . .
N1 N 0.7373(4) 0.2582(5) 0.1699(4) 0.051(2) Uani 1 1 d . . .
N2 N 0.8677(4) 0.1923(5) 0.1646(4) 0.053(2) Uani 1 1 d . . .
N3 N 0.8624(4) 0.1107(5) 0.0548(4) 0.050(2) Uani 1 1 d . . .
N4 N 0.7644(5) -0.0094(6) 0.0376(5) 0.067(3) Uani 1 1 d . . .
N5 N 0.6464(4) 0.0758(6) 0.0435(4) 0.057(2) Uani 1 1 d . . .
N6 N 0.6285(4) 0.1562(5) 0.1569(4) 0.052(2) Uani 1 1 d . . .
N7 N 0.9551(5) -0.0048(7) 0.1778(5) 0.081(3) Uani 1 1 d . . .
N8 N 0.6376(5) -0.1242(7) 0.1236(6) 0.086(3) Uani 1 1 d . . .
N9 N 0.6986(6) 0.1528(9) 0.3234(5) 0.099(4) Uani 1 1 d . . .
O1 O 0.8419(3) 0.0246(4) 0.1673(3) 0.0557(18) Uani 1 1 d . . .
O2 O 0.6966(3) -0.0097(4) 0.1518(4) 0.0588(19) Uani 1 1 d . . .
O3 O 0.7442(3) 0.1106(5) 0.2343(3) 0.0575(18) Uani 1 1 d . . .
N3N N 0.8865(6) -0.1269(10) -0.1358(6) 0.080(4) Uani 1 1 d . . .
O7N O 0.8333(7) -0.1387(11) -0.1099(6) 0.164(6) Uani 1 1 d . . .
O8N O 0.9208(6) -0.1908(10) -0.1426(7) 0.140(5) Uani 1 1 d . . .
O9N O 0.9042(8) -0.0697(9) -0.1595(7) 0.132(5) Uani 1 1 d . . .
N2N N 1.0000 -0.4301(11) -0.2500 0.061(4) Uani 1 2 d S . .
O4N O 0.9524(19) -0.433(3) -0.221(2) 0.142(16) Uani 0.50 1 d P . .
O5N O 0.958(3) -0.466(3) -0.276(2) 0.208(18) Uani 0.50 1 d P . .
O6N O 0.9854(18) -0.390(3) -0.2080(15) 0.156(17) Uani 0.50 1 d P . .
N1N N 0.7486(12) 0.2683(8) 0.0074(11) 0.027(5) Uani 0.50 1 d PU . .
O1N O 0.7398(4) 0.2112(6) 0.0382(4) 0.074(2) Uani 1 1 d . . .
O2N O 0.7559(11) 0.1676(13) -0.0456(9) 0.101(6) Uani 0.50 1 d P . .
Br1 Br 0.57960(19) 0.2905(2) 0.36335(19) 0.059(2) Uiso 0.207(9) 1 d P A 1
N4N N 0.57960(19) 0.2905(2) 0.36335(19) 0.059(2) Uiso 0.793(9) 1 d PD A 2
O10N O 0.5823(11) 0.2268(12) 0.3831(10) 0.184(8) Uiso 0.793(9) 1 d PD A 2
O11N O 0.6151(12) 0.3110(19) 0.4002(12) 0.277(14) Uiso 0.793(9) 1 d PD A 2
O12N O 0.5494(8) 0.3125(11) 0.3223(8) 0.143(6) Uiso 0.793(9) 1 d PD A 2
O1W O 0.6315(9) -0.2352(11) 0.0128(8) 0.193(7) Uiso 1 1 d . . .

loop_
_atom_site_aniso_label
_atom_site_aniso_U_11
_atom_site_aniso_U_22
_atom_site_aniso_U_33
_atom_site_aniso_U_23
_atom_site_aniso_U_13
_atom_site_aniso_U_12
Tb1 0.0363(2) 0.0522(3) 0.0418(3) 0.0012(3) 0.00032(16) 0.0030(2)
C1 0.062(7) 0.054(7) 0.060(7) -0.002(5) -0.003(5) 0.013(5)
C2 0.059(7) 0.071(8) 0.082(9) -0.013(7) 0.004(6) 0.017(6)
C3 0.065(8) 0.061(7) 0.087(9) -0.020(7) 0.001(7) 0.005(6)
C4 0.077(8) 0.067(8) 0.073(8) -0.016(7) -0.004(6) -0.010(7)
C5 0.058(6) 0.077(8) 0.035(5) -0.007(5) -0.004(5) 0.011(6)
C6 0.056(7) 0.077(8) 0.068(7) -0.030(6) -0.017(6) 0.010(6)
C7 0.044(6) 0.056(7) 0.072(7) 0.007(6) 0.001(5) 0.001(5)
C8 0.039(5) 0.069(7) 0.057(6) -0.001(6) 0.000(5) 0.004(5)
C9 0.057(7) 0.089(9) 0.080(9) 0.023(8) 0.018(6) 0.004(7)
C10 0.066(8) 0.143(14) 0.068(9) 0.025(10) 0.030(7) 0.024(9)
C11 0.068(8) 0.093(10) 0.057(7) -0.003(7) 0.012(6) 0.016(7)
C12 0.046(6) 0.083(8) 0.049(6) -0.003(6) 0.004(5) 0.012(6)
C13 0.050(6) 0.078(8) 0.071(8) -0.028(7) 0.009(6) 0.004(6)
C14 0.053(8) 0.198(18) 0.083(11) -0.054(11) -0.008(7) 0.017(10)
C15 0.053(6) 0.090(9) 0.057(7) 0.002(6) -0.014(5) -0.014(6)
C16 0.068(8) 0.098(11) 0.074(9) 0.001(8) -0.017(7) -0.017(8)
C17 0.064(8) 0.079(9) 0.096(11) 0.020(8) -0.036(8) -0.026(7)
C18 0.049(6) 0.061(8) 0.096(10) 0.012(7) -0.014(6) -0.004(6)
C19 0.041(5) 0.057(7) 0.076(8) 0.010(6) -0.010(5) -0.005(5)
C20 0.037(5) 0.069(7) 0.083(8) -0.003(7) 0.010(5) 0.009(5)
C21 0.048(6) 0.051(6) 0.081(8) 0.001(6) -0.006(6) 0.012(5)
C22 0.043(6) 0.085(9) 0.054(6) -0.004(6) -0.015(5) 0.013(5)
C23 0.047(6) 0.087(9) 0.040(6) -0.002(6) -0.003(5) 0.016(6)
C24 0.075(9) 0.069(9) 0.143(14) -0.047(9) 0.048(9) -0.019(7)
C25 0.041(6) 0.066(7) 0.086(9) 0.004(7) -0.008(6) 0.006(5)
C26 0.050(7) 0.084(9) 0.083(9) -0.004(7) 0.019(6) 0.014(6)
C27 0.053(6) 0.067(7) 0.067(8) 0.001(6) 0.012(6) 0.015(5)
N1 0.040(4) 0.063(6) 0.050(5) -0.010(4) -0.006(4) 0.009(4)
N2 0.038(4) 0.071(6) 0.049(5) -0.007(4) -0.009(4) 0.011(4)
N3 0.044(4) 0.066(5) 0.041(4) 0.000(4) 0.001(3) 0.006(4)
N4 0.049(5) 0.085(7) 0.066(7) -0.026(5) 0.000(5) -0.002(5)
N5 0.048(5) 0.065(6) 0.057(6) 0.002(5) -0.002(4) -0.006(4)
N6 0.047(5) 0.057(6) 0.052(5) 0.007(4) 0.000(4) 0.006(4)
N7 0.061(6) 0.093(8) 0.086(8) -0.015(6) -0.011(5) 0.041(6)
N8 0.052(6) 0.083(8) 0.122(10) -0.005(7) -0.001(6) -0.021(5)
N9 0.097(8) 0.155(12) 0.046(6) -0.001(7) 0.022(6) 0.044(8)
O1 0.042(4) 0.067(5) 0.058(4) 0.004(4) 0.003(3) 0.015(4)
O2 0.047(4) 0.058(5) 0.072(5) 0.003(4) 0.007(4) 0.001(3)
O3 0.051(4) 0.076(5) 0.047(4) 0.005(4) 0.009(3) 0.018(4)
N3N 0.048(6) 0.129(13) 0.063(7) -0.043(8) -0.007(5) 0.012(8)
O7N 0.100(9) 0.30(2) 0.095(9) -0.073(11) 0.006(7) 0.017(11)
O8N 0.096(9) 0.178(14) 0.147(11) -0.001(10) 0.007(8) -0.010(9)
O9N 0.130(11) 0.122(11) 0.142(13) -0.036(10) -0.025(9) 0.024(9)
N2N 0.049(9) 0.073(10) 0.062(10) 0.000 0.000(8) 0.000
O4N 0.08(2) 0.18(4) 0.17(4) 0.04(3) 0.07(3) 0.02(2)
O5N 0.20(4) 0.22(4) 0.20(4) -0.05(3) -0.01(3) -0.07(3)
O6N 0.10(2) 0.28(5) 0.088(17) -0.09(3) 0.035(16) -0.01(3)
N1N 0.026(6) 0.022(12) 0.031(11) 0.017(10) -0.007(7) -0.014(10)
O1N 0.061(5) 0.091(6) 0.070(6) 0.023(5) 0.000(4) -0.003(4)
O2N 0.125(17) 0.098(15) 0.081(13) 0.018(12) 0.010(12) 0.008(13)

loop_
_atom_type_symbol
_atom_type_description
_atom_type_scat_dispersion_real
_atom_type_scat_dispersion_imag
_atom_type_scat_source
C C 0.0033 0.0016 'International Tables Vol C Tables 4.2.6.8 and 6.1.1.4'
H H 0.0000 0.0000 'International Tables Vol C Tables 4.2.6.8 and 6.1.1.4'
N N 0.0061 0.0033 'International Tables Vol C Tables 4.2.6.8 and 6.1.1.4'
O O 0.0106 0.0060 'International Tables Vol C Tables 4.2.6.8 and 6.1.1.4'
Tb Tb -0.1723 4.1537 'International Tables Vol C Tables 4.2.6.8 and 6.1.1.4'
Br Br -0.2901 2.4595 'International Tables Vol C Tables 4.2.6.8 and 6.1.1.4'

loop_
_geom_angle_atom_site_label_1
_geom_angle_atom_site_label_2
_geom_angle_atom_site_label_3
_geom_angle
_geom_angle_site_symmetry_1
_geom_angle_site_symmetry_3
O3 Tb1 O2 72.3(3) . .
O3 Tb1 O1 73.6(2) . .
O2 Tb1 O1 75.4(2) . .
O3 Tb1 O1N 135.4(3) . .
O2 Tb1 O1N 136.0(3) . .
O1 Tb1 O1N 136.9(3) . .
O3 Tb1 N3 131.2(2) . .
O2 Tb1 N3 123.0(3) . .
O1 Tb1 N3 68.1(2) . .
O1N Tb1 N3 69.2(3) . .
O3 Tb1 N1 67.5(3) . .
O2 Tb1 N1 128.1(3) . .
O1 Tb1 N1 120.5(2) . .
O1N Tb1 N1 68.3(3) . .
N3 Tb1 N1 108.0(3) . .
O3 Tb1 N5 122.2(3) . .
O2 Tb1 N5 67.8(3) . .
O1 Tb1 N5 130.0(3) . .
O1N Tb1 N5 68.2(3) . .
N3 Tb1 N5 105.6(3) . .
N1 Tb1 N5 108.7(3) . .
O3 Tb1 N6 67.7(2) . .
O2 Tb1 N6 74.4(2) . .
O1 Tb1 N6 136.4(2) . .
O1N Tb1 N6 86.2(3) . .
N3 Tb1 N6 155.4(3) . .
N1 Tb1 N6 60.9(3) . .
N5 Tb1 N6 62.6(3) . .
O3 Tb1 N4 133.6(3) . .
O2 Tb1 N4 67.2(3) . .
O1 Tb1 N4 75.1(3) . .
O1N Tb1 N4 90.5(3) . .
N3 Tb1 N4 62.2(3) . .
N1 Tb1 N4 158.7(3) . .
N5 Tb1 N4 60.3(3) . .
N6 Tb1 N4 119.4(3) . .
O3 Tb1 N2 78.0(3) . .
O2 Tb1 N2 137.3(3) . .
O1 Tb1 N2 67.2(3) . .
O1N Tb1 N2 86.6(3) . .
N3 Tb1 N2 60.1(3) . .
N1 Tb1 N2 62.1(2) . .
N5 Tb1 N2 154.6(3) . .
N6 Tb1 N2 121.0(3) . .
N4 Tb1 N2 119.1(3) . .
N1 C1 C2 121.6(11) . .
N1 C1 C21 115.9(9) . .
C2 C1 C21 122.5(10) . .
C3 C2 C1 119.6(11) . .
C3 C2 H2 120.2 . .
C1 C2 H2 120.2 . .
C2 C3 C4 117.8(11) . .
C2 C3 H3 121.1 . .
C4 C3 H3 121.1 . .
C5 C4 C3 119.9(11) . .
C5 C4 H4 120.0 . .
C3 C4 H4 120.0 . .
N1 C5 C4 121.8(10) . .
N1 C5 C6 115.5(10) . .
C4 C5 C6 122.3(10) . .
N2 C6 C5 111.4(8) . .
N2 C6 H6A 109.4 . .
C5 C6 H6A 109.4 . .
N2 C6 H6B 109.4 . .
C5 C6 H6B 109.4 . .
H6A C6 H6B 108.0 . .
N2 C7 C8 110.7(9) . .
N2 C7 H7A 109.5 . .
C8 C7 H7A 109.5 . .
N2 C7 H7B 109.5 . .
C8 C7 H7B 109.5 . .
H7A C7 H7B 108.1 . .
N3 C8 C9 122.4(11) . .
N3 C8 C7 114.6(9) . .
C9 C8 C7 122.8(11) . .
C8 C9 C10 118.4(13) . .
C8 C9 H9 120.8 . .
C10 C9 H9 120.8 . .
C11 C10 C9 119.8(12) . .
C11 C10 H10 120.1 . .
C9 C10 H10 120.1 . .
C10 C11 C12 118.7(12) . .
C10 C11 H11 120.7 . .
C12 C11 H11 120.7 . .
N3 C12 C11 122.8(12) . .
N3 C12 C13 115.4(9) . .
C11 C12 C13 121.5(11) . .
N4 C13 C12 111.3(10) . .
N4 C13 H13A 109.4 . .
C12 C13 H13A 109.4 . .
N4 C13 H13B 109.4 . .
C12 C13 H13B 109.4 . .
H13A C13 H13B 108.0 . .
N4 C14 C15 112.2(11) . .
N4 C14 H14A 109.2 . .
C15 C14 H14A 109.2 . .
N4 C14 H14B 109.2 . .
C15 C14 H14B 109.2 . .
H14A C14 H14B 107.9 . .
N5 C15 C16 122.1(12) . .
N5 C15 C14 115.5(10) . .
C16 C15 C14 122.4(12) . .
C17 C16 C15 118.6(13) . .
C17 C16 H16 120.7 . .
C15 C16 H16 120.7 . .
C16 C17 C18 120.1(12) . .
C16 C17 H17 120.0 . .
C18 C17 H17 120.0 . .
C17 C18 C19 119.3(12) . .
C17 C18 H18 120.3 . .
C19 C18 H18 120.3 . .
N5 C19 C18 120.9(12) . .
N5 C19 C20 114.8(9) . .
C18 C19 C20 123.8(11) . .
N6 C20 C19 111.0(8) . .
N6 C20 H20A 109.4 . .
C19 C20 H20A 109.4 . .
N6 C20 H20B 109.4 . .
C19 C20 H20B 109.4 . .
H20A C20 H20B 108.0 . .
C1 C21 N6 110.9(9) . .
C1 C21 H21A 109.5 . .
N6 C21 H21A 109.5 . .
C1 C21 H21B 109.5 . .
N6 C21 H21B 109.5 . .
H21A C21 H21B 108.0 . .
N2 C22 C23 112.8(8) . .
N2 C22 H22A 109.0 . .
C23 C22 H22A 109.0 . .
N2 C22 H22B 109.0 . .
C23 C22 H22B 109.0 . .
H22A C22 H22B 107.8 . .
O1 C23 N7 122.3(12) . .
O1 C23 C22 122.1(10) . .
N7 C23 C22 115.5(10) . .
C25 C24 N4 114.4(10) . .
C25 C24 H24A 108.7 . .
N4 C24 H24A 108.7 . .
C25 C24 H24B 108.7 . .
N4 C24 H24B 108.7 . .
H24A C24 H24B 107.6 . .
O2 C25 N8 122.5(12) . .
O2 C25 C24 120.2(11) . .
N8 C25 C24 117.3(12) . .
N6 C26 C27 114.8(9) . .
N6 C26 H26A 108.6 . .
C27 C26 H26A 108.6 . .
N6 C26 H26B 108.6 . .
C27 C26 H26B 108.6 . .
H26A C26 H26B 107.5 . .
O3 C27 N9 121.2(11) . .
O3 C27 C26 120.3(11) . .
N9 C27 C26 118.4(10) . .
C1 N1 C5 119.1(9) . .
C1 N1 Tb1 118.8(7) . .
C5 N1 Tb1 122.0(6) . .
C7 N2 C6 108.3(9) . .
C7 N2 C22 110.3(8) . .
C6 N2 C22 108.9(8) . .
C7 N2 Tb1 106.6(6) . .
C6 N2 Tb1 113.5(6) . .
C22 N2 Tb1 109.1(6) . .
C8 N3 C12 117.7(9) . .
C8 N3 Tb1 119.9(7) . .
C12 N3 Tb1 122.4(7) . .
C13 N4 C14 106.1(9) . .
C13 N4 C24 108.4(10) . .
C14 N4 C24 112.3(11) . .
C13 N4 Tb1 112.8(6) . .
C14 N4 Tb1 109.3(8) . .
C24 N4 Tb1 108.1(7) . .
C19 N5 C15 118.8(10) . .
C19 N5 Tb1 120.8(7) . .
C15 N5 Tb1 119.5(7) . .
C26 N6 C21 111.5(9) . .
C26 N6 C20 109.1(9) . .
C21 N6 C20 106.6(8) . .
C26 N6 Tb1 108.6(6) . .
C21 N6 Tb1 107.6(6) . .
C20 N6 Tb1 113.5(6) . .
C23 O1 Tb1 122.9(7) . .
C25 O2 Tb1 124.7(7) . .
C27 O3 Tb1 124.9(7) . .
O9N N3N O7N 128.4(18) . .
O9N N3N O8N 118.3(15) . .
O7N N3N O8N 112.7(18) . .
O5N N2N O5N 117(5) . 2_754
O5N N2N O4N 108(3) . 2_754
O5N N2N O4N 70(3) 2_754 2_754
O5N N2N O4N 70(3) . .
O5N N2N O4N 108(3) 2_754 .
O4N N2N O4N 175(5) 2_754 .
O5N N2N O6N 118(3) . .
O5N N2N O6N 97(3) 2_754 .
O4N N2N O6N 133(3) 2_754 .
O4N N2N O6N 51(2) . .
O5N N2N O6N 97(3) . 2_754
O5N N2N O6N 118(3) 2_754 2_754
O4N N2N O6N 51(2) 2_754 2_754
O4N N2N O6N 133(3) . 2_754
O6N N2N O6N 110(5) . 2_754
O6N O4N N2N 65(3) . .
O6N O4N O5N 118(5) . .
N2N O4N O5N 55(3) . .
N2N O5N O4N 56(2) . .
N2N O5N O6N 42.1(19) . 2_754
O4N O5N O6N 88(3) . 2_754
O4N O6N N2N 64(3) . .
O4N O6N O5N 81(4) . 2_754
N2N O6N O5N 40.9(19) . 2_754
N1N N1N O1N 81(4) 7_655 7_655
N1N N1N O1N 64(3) 7_655 .
O1N N1N O1N 144.5(15) 7_655 .
N1N N1N O2N 170(5) 7_655 7_655
O1N N1N O2N 108.6(15) 7_655 7_655
O1N N1N O2N 106.9(19) . 7_655
N1N O1N N1N 35.5(15) 7_655 .
N1N O1N Tb1 150.0(12) 7_655 .
N1N O1N Tb1 161.1(11) . .

loop_
_geom_bond_atom_site_label_1
_geom_bond_atom_site_label_2
_geom_bond_distance
_geom_bond_site_symmetry_2
Tb1 O3 2.339(7) .
Tb1 O2 2.352(7) .
Tb1 O1 2.365(7) .
Tb1 O1N 2.474(9) .
Tb1 N3 2.643(8) .
Tb1 N1 2.664(8) .
Tb1 N5 2.672(8) .
Tb1 N6 2.675(8) .
Tb1 N4 2.703(9) .
Tb1 N2 2.706(8) .
C1 N1 1.342(12) .
C1 C2 1.393(15) .
C1 C21 1.476(15) .
C2 C3 1.381(16) .
C2 H2 0.9300 .
C3 C4 1.399(17) .
C3 H3 0.9300 .
C4 C5 1.370(15) .
C4 H4 0.9300 .
C5 N1 1.349(13) .
C5 C6 1.506(14) .
C6 N2 1.469(13) .
C6 H6A 0.9700 .
C6 H6B 0.9700 .
C7 N2 1.468(13) .
C7 C8 1.490(15) .
C7 H7A 0.9700 .
C7 H7B 0.9700 .
C8 N3 1.344(13) .
C8 C9 1.377(15) .
C9 C10 1.386(19) .
C9 H9 0.9300 .
C10 C11 1.362(19) .
C10 H10 0.9300 .
C11 C12 1.375(15) .
C11 H11 0.9300 .
C12 N3 1.346(13) .
C12 C13 1.503(16) .
C13 N4 1.473(13) .
C13 H13A 0.9700 .
C13 H13B 0.9700 .
C14 N4 1.485(17) .
C14 C15 1.511(17) .
C14 H14A 0.9700 .
C14 H14B 0.9700 .
C15 N5 1.343(14) .
C15 C16 1.379(15) .
C16 C17 1.342(18) .
C16 H16 0.9300 .
C17 C18 1.368(19) .
C17 H17 0.9300 .
C18 C19 1.382(15) .
C18 H18 0.9300 .
C19 N5 1.333(13) .
C19 C20 1.490(16) .
C20 N6 1.485(13) .
C20 H20A 0.9700 .
C20 H20B 0.9700 .
C21 N6 1.481(13) .
C21 H21A 0.9700 .
C21 H21B 0.9700 .
C22 N2 1.488(12) .
C22 C23 1.515(16) .
C22 H22A 0.9700 .
C22 H22B 0.9700 .
C23 O1 1.229(12) .
C23 N7 1.342(13) .
C24 C25 1.488(17) .
C24 N4 1.489(16) .
C24 H24A 0.9700 .
C24 H24B 0.9700 .
C25 O2 1.259(14) .
C25 N8 1.337(15) .
C26 N6 1.477(14) .
C26 C27 1.504(16) .
C26 H26A 0.9700 .
C26 H26B 0.9700 .
C27 O3 1.245(12) .
C27 N9 1.319(15) .
N3N O9N 1.134(17) .
N3N O7N 1.214(17) .
N3N O8N 1.262(17) .
N2N O5N 1.13(4) .
N2N O5N 1.13(4) 2_754
N2N O4N 1.14(3) 2_754
N2N O4N 1.14(3) .
N2N O6N 1.15(3) .
N2N O6N 1.15(3) 2_754
O4N O6N 0.99(5) .
O4N O5N 1.29(5) .
O5N O6N 1.71(6) 2_754
O6N O5N 1.71(6) 2_754
N1N N1N 0.69(3) 7_655
N1N O1N 1.06(2) 7_655
N1N O1N 1.17(2) .
N1N O2N 1.34(3) 7_655
O1N N1N 1.06(2) 7_655
O2N N1N 1.34(3) 7_655
O10N O11N 1.57(3) .

loop_
_geom_torsion_atom_site_label_1
_geom_torsion_atom_site_label_2
_geom_torsion_atom_site_label_3
_geom_torsion_atom_site_label_4
_geom_torsion
_geom_torsion_site_symmetry_1
_geom_torsion_site_symmetry_4
N1 C1 C2 C3 3.0(19) . .
C21 C1 C2 C3 -177.7(12) . .
C1 C2 C3 C4 -4.2(19) . .
C2 C3 C4 C5 1.5(19) . .
C3 C4 C5 N1 2.7(18) . .
C3 C4 C5 C6 -169.5(12) . .
N1 C5 C6 N2 39.9(14) . .
C4 C5 C6 N2 -147.5(11) . .
N2 C7 C8 N3 33.2(12) . .
N2 C7 C8 C9 -142.5(10) . .
N3 C8 C9 C10 1.1(18) . .
C7 C8 C9 C10 176.5(11) . .
C8 C9 C10 C11 -3.3(19) . .
C9 C10 C11 C12 1(2) . .
C10 C11 C12 N3 4.3(18) . .
C10 C11 C12 C13 -168.9(12) . .
N3 C12 C13 N4 39.7(14) . .
C11 C12 C13 N4 -146.6(11) . .
N4 C14 C15 N5 22.1(19) . .
N4 C14 C15 C16 -155.0(13) . .
N5 C15 C16 C17 1(2) . .
C14 C15 C16 C17 178.4(14) . .
C15 C16 C17 C18 -5(2) . .
C16 C17 C18 C19 3.7(19) . .
C17 C18 C19 N5 1.6(17) . .
C17 C18 C19 C20 -169.5(11) . .
N5 C19 C20 N6 45.7(13) . .
C18 C19 C20 N6 -142.7(10) . .
N1 C1 C21 N6 34.2(14) . .
C2 C1 C21 N6 -145.2(11) . .
N2 C22 C23 O1 -26.9(15) . .
N2 C22 C23 N7 157.2(10) . .
N4 C24 C25 O2 -28.2(18) . .
N4 C24 C25 N8 152.5(12) . .
N6 C26 C27 O3 -23.1(17) . .
N6 C26 C27 N9 160.6(12) . .
C2 C1 N1 C5 1.2(16) . .
C21 C1 N1 C5 -178.2(10) . .
C2 C1 N1 Tb1 -174.7(9) . .
C21 C1 N1 Tb1 5.9(13) . .
C4 C5 N1 C1 -4.1(16) . .
C6 C5 N1 C1 168.7(10) . .
C4 C5 N1 Tb1 171.7(9) . .
C6 C5 N1 Tb1 -15.6(12) . .
O3 Tb1 N1 C1 -101.8(8) . .
O2 Tb1 N1 C1 -59.8(9) . .
O1 Tb1 N1 C1 -155.0(7) . .
O1N Tb1 N1 C1 72.4(8) . .
N3 Tb1 N1 C1 130.3(8) . .
N5 Tb1 N1 C1 16.2(8) . .
N6 Tb1 N1 C1 -25.7(7) . .
N4 Tb1 N1 C1 71.3(11) . .
N2 Tb1 N1 C1 170.3(9) . .
O3 Tb1 N1 C5 82.4(8) . .
O2 Tb1 N1 C5 124.4(8) . .
O1 Tb1 N1 C5 29.3(9) . .
O1N Tb1 N1 C5 -103.4(8) . .
N3 Tb1 N1 C5 -45.5(8) . .
N5 Tb1 N1 C5 -159.6(8) . .
N6 Tb1 N1 C5 158.6(9) . .
N4 Tb1 N1 C5 -104.4(9) . .
N2 Tb1 N1 C5 -5.5(7) . .
C8 C7 N2 C6 -179.0(8) . .
C8 C7 N2 C22 61.9(11) . .
C8 C7 N2 Tb1 -56.5(9) . .
C5 C6 N2 C7 74.0(11) . .
C5 C6 N2 C22 -166.0(10) . .
C5 C6 N2 Tb1 -44.2(12) . .
C23 C22 N2 C7 -105.4(10) . .
C23 C22 N2 C6 135.8(10) . .
C23 C22 N2 Tb1 11.4(10) . .
O3 Tb1 N2 C7 -163.9(6) . .
O2 Tb1 N2 C7 149.7(6) . .
O1 Tb1 N2 C7 119.0(6) . .
O1N Tb1 N2 C7 -26.0(6) . .
N3 Tb1 N2 C7 42.0(6) . .
N1 Tb1 N2 C7 -93.2(6) . .
N5 Tb1 N2 C7 -18.8(10) . .
N6 Tb1 N2 C7 -109.4(6) . .
N4 Tb1 N2 C7 62.6(7) . .
O3 Tb1 N2 C6 -44.7(7) . .
O2 Tb1 N2 C6 -91.1(8) . .
O1 Tb1 N2 C6 -121.8(8) . .
O1N Tb1 N2 C6 93.2(7) . .
N3 Tb1 N2 C6 161.2(8) . .
N1 Tb1 N2 C6 26.0(7) . .
N5 Tb1 N2 C6 100.4(9) . .
N6 Tb1 N2 C6 9.8(8) . .
N4 Tb1 N2 C6 -178.2(7) . .
O3 Tb1 N2 C22 76.9(6) . .
O2 Tb1 N2 C22 30.5(8) . .
O1 Tb1 N2 C22 -0.1(6) . .
O1N Tb1 N2 C22 -145.1(7) . .
N3 Tb1 N2 C22 -77.2(6) . .
N1 Tb1 N2 C22 147.7(7) . .
N5 Tb1 N2 C22 -137.9(7) . .
N6 Tb1 N2 C22 131.4(6) . .
N4 Tb1 N2 C22 -56.5(7) . .
C9 C8 N3 C12 3.7(15) . .
C7 C8 N3 C12 -172.1(9) . .
C9 C8 N3 Tb1 -174.6(8) . .
C7 C8 N3 Tb1 9.6(12) . .
C11 C12 N3 C8 -6.4(15) . .
C13 C12 N3 C8 167.2(9) . .
C11 C12 N3 Tb1 171.8(8) . .
C13 C12 N3 Tb1 -14.6(12) . .
O3 Tb1 N3 C8 -63.3(8) . .
O2 Tb1 N3 C8 -158.3(7) . .
O1 Tb1 N3 C8 -104.2(7) . .
O1N Tb1 N3 C8 69.6(7) . .
N1 Tb1 N3 C8 12.2(8) . .
N5 Tb1 N3 C8 128.4(7) . .
N6 Tb1 N3 C8 71.1(10) . .
N4 Tb1 N3 C8 171.7(8) . .
N2 Tb1 N3 C8 -28.7(7) . .
O3 Tb1 N3 C12 118.5(7) . .
O2 Tb1 N3 C12 23.5(8) . .
O1 Tb1 N3 C12 77.6(8) . .
O1N Tb1 N3 C12 -108.6(8) . .
N1 Tb1 N3 C12 -166.0(7) . .
N5 Tb1 N3 C12 -49.8(8) . .
N6 Tb1 N3 C12 -107.1(9) . .
N4 Tb1 N3 C12 -6.5(7) . .
N2 Tb1 N3 C12 153.1(8) . .
C12 C13 N4 C14 74.9(13) . .
C12 C13 N4 C24 -164.3(10) . .
C12 C13 N4 Tb1 -44.7(11) . .
C15 C14 N4 C13 -170.7(12) . .
C15 C14 N4 C24 71.1(15) . .
C15 C14 N4 Tb1 -48.9(15) . .
C25 C24 N4 C13 140.8(12) . .
C25 C24 N4 C14 -102.3(14) . .
C25 C24 N4 Tb1 18.3(14) . .
O3 Tb1 N4 C13 -95.0(8) . .
O2 Tb1 N4 C13 -126.2(9) . .
O1 Tb1 N4 C13 -46.1(8) . .
O1N Tb1 N4 C13 92.8(8) . .
N3 Tb1 N4 C13 26.7(8) . .
N1 Tb1 N4 C13 93.7(10) . .
N5 Tb1 N4 C13 157.2(9) . .
N6 Tb1 N4 C13 178.7(7) . .
N2 Tb1 N4 C13 6.5(9) . .
O3 Tb1 N4 C14 147.3(8) . .
O2 Tb1 N4 C14 116.0(8) . .
O1 Tb1 N4 C14 -163.8(8) . .
O1N Tb1 N4 C14 -24.9(8) . .
N3 Tb1 N4 C14 -91.0(8) . .
N1 Tb1 N4 C14 -24.0(12) . .
N5 Tb1 N4 C14 39.5(8) . .
N6 Tb1 N4 C14 61.0(9) . .
N2 Tb1 N4 C14 -111.2(8) . .
O3 Tb1 N4 C24 24.7(9) . .
O2 Tb1 N4 C24 -6.5(8) . .
O1 Tb1 N4 C24 73.7(8) . .
O1N Tb1 N4 C24 -147.4(8) . .
N3 Tb1 N4 C24 146.5(9) . .
N1 Tb1 N4 C24 -146.5(9) . .
N5 Tb1 N4 C24 -83.0(8) . .
N6 Tb1 N4 C24 -61.5(9) . .
N2 Tb1 N4 C24 126.2(8) . .
C18 C19 N5 C15 -5.1(16) . .
C20 C19 N5 C15 166.7(10) . .
C18 C19 N5 Tb1 163.4(8) . .
C20 C19 N5 Tb1 -24.7(12) . .
C16 C15 N5 C19 3.7(18) . .
C14 C15 N5 C19 -173.4(12) . .
C16 C15 N5 Tb1 -165.1(10) . .
C14 C15 N5 Tb1 17.9(16) . .
O3 Tb1 N5 C19 34.5(9) . .
O2 Tb1 N5 C19 84.3(8) . .
O1 Tb1 N5 C19 129.8(8) . .
O1N Tb1 N5 C19 -96.4(8) . .
N3 Tb1 N5 C19 -155.9(8) . .
N1 Tb1 N5 C19 -40.2(9) . .
N6 Tb1 N5 C19 0.9(7) . .
N4 Tb1 N5 C19 159.8(9) . .
N2 Tb1 N5 C19 -104.2(9) . .
O3 Tb1 N5 C15 -157.0(8) . .
O2 Tb1 N5 C15 -107.2(9) . .
O1 Tb1 N5 C15 -61.7(9) . .
O1N Tb1 N5 C15 72.1(9) . .
N3 Tb1 N5 C15 12.6(9) . .
N1 Tb1 N5 C15 128.3(9) . .
N6 Tb1 N5 C15 169.3(10) . .
N4 Tb1 N5 C15 -31.7(8) . .
N2 Tb1 N5 C15 64.3(11) . .
C27 C26 N6 C21 -103.6(11) . .
C27 C26 N6 C20 139.0(10) . .
C27 C26 N6 Tb1 14.8(12) . .
C1 C21 N6 C26 63.6(12) . .
C1 C21 N6 C20 -177.4(9) . .
C1 C21 N6 Tb1 -55.4(10) . .
C19 C20 N6 C26 -165.4(9) . .
C19 C20 N6 C21 74.1(11) . .
C19 C20 N6 Tb1 -44.1(10) . .
O3 Tb1 N6 C26 -5.1(7) . .
O2 Tb1 N6 C26 71.8(7) . .
O1 Tb1 N6 C26 24.1(9) . .
O1N Tb1 N6 C26 -148.2(8) . .
N3 Tb1 N6 C26 -149.6(8) . .
N1 Tb1 N6 C26 -81.0(7) . .
N5 Tb1 N6 C26 144.4(8) . .
N4 Tb1 N6 C26 123.4(7) . .
N2 Tb1 N6 C26 -64.5(8) . .
O3 Tb1 N6 C21 115.7(7) . .
O2 Tb1 N6 C21 -167.4(7) . .
O1 Tb1 N6 C21 144.9(6) . .
O1N Tb1 N6 C21 -27.3(7) . .
N3 Tb1 N6 C21 -28.7(10) . .
N1 Tb1 N6 C21 39.9(6) . .
N5 Tb1 N6 C21 -94.7(7) . .
N4 Tb1 N6 C21 -115.7(7) . .
N2 Tb1 N6 C21 56.3(7) . .
O3 Tb1 N6 C20 -126.7(7) . .
O2 Tb1 N6 C20 -49.8(7) . .
O1 Tb1 N6 C20 -97.5(7) . .
O1N Tb1 N6 C20 90.3(7) . .
N3 Tb1 N6 C20 88.9(9) . .
N1 Tb1 N6 C20 157.5(8) . .
N5 Tb1 N6 C20 22.9(7) . .
N4 Tb1 N6 C20 1.9(8) . .
N2 Tb1 N6 C20 174.0(6) . .
N7 C23 O1 Tb1 -154.8(8) . .
C22 C23 O1 Tb1 29.6(13) . .
O3 Tb1 O1 C23 -98.8(8) . .
O2 Tb1 O1 C23 -174.3(8) . .
O1N Tb1 O1 C23 41.8(9) . .
N3 Tb1 O1 C23 50.3(8) . .
N1 Tb1 O1 C23 -48.4(8) . .
N5 Tb1 O1 C23 142.6(8) . .
N6 Tb1 O1 C23 -126.9(8) . .
N4 Tb1 O1 C23 115.9(8) . .
N2 Tb1 O1 C23 -15.2(8) . .
N8 C25 O2 Tb1 -157.4(9) . .
C24 C25 O2 Tb1 23.3(15) . .
O3 Tb1 O2 C25 -165.3(8) . .
O1 Tb1 O2 C25 -88.2(8) . .
O1N Tb1 O2 C25 56.5(9) . .
N3 Tb1 O2 C25 -37.2(9) . .
N1 Tb1 O2 C25 154.3(7) . .
N5 Tb1 O2 C25 57.4(8) . .
N6 Tb1 O2 C25 123.6(8) . .
N4 Tb1 O2 C25 -8.5(8) . .
N2 Tb1 O2 C25 -117.3(8) . .
N9 C27 O3 Tb1 -164.4(10) . .
C26 C27 O3 Tb1 19.4(16) . .
O2 Tb1 O3 C27 -87.4(9) . .
O1 Tb1 O3 C27 -166.9(9) . .
O1N Tb1 O3 C27 51.3(10) . .
N3 Tb1 O3 C27 153.8(8) . .
N1 Tb1 O3 C27 59.1(9) . .
N5 Tb1 O3 C27 -39.5(10) . .
N6 Tb1 O3 C27 -7.4(9) . .
N4 Tb1 O3 C27 -117.5(9) . .
N2 Tb1 O3 C27 123.6(9) . .
O5N N2N O4N O6N -162(5) . .
O5N N2N O4N O6N 85(5) 2_754 .
O4N N2N O4N O6N 141(4) 2_754 .
O6N N2N O4N O6N -82(8) 2_754 .
O5N N2N O4N O5N -113(5) 2_754 .
O4N N2N O4N O5N -57(3) 2_754 .
O6N N2N O4N O5N 162(5) . .
O6N N2N O4N O5N 80(5) 2_754 .
O5N N2N O5N O4N 100(3) 2_754 .
O4N N2N O5N O4N 176(5) 2_754 .
O6N N2N O5N O4N -16(4) . .
O6N N2N O5N O4N -133(3) 2_754 .
O5N N2N O5N O6N -127(2) 2_754 2_754
O4N N2N O5N O6N -51(3) 2_754 2_754
O4N N2N O5N O6N 133(3) . 2_754
O6N N2N O5N O6N 117(5) . 2_754
O6N O4N O5N N2N 18(5) . .
O6N O4N O5N O6N -11(6) . 2_754
N2N O4N O5N O6N -29.3(17) . 2_754
O5N O4N O6N N2N -16(4) . .
N2N O4N O6N O5N -39.4(18) . 2_754
O5N O4N O6N O5N -56(5) . 2_754
O5N N2N O6N O4N 19(5) . .
O5N N2N O6N O4N -107(4) 2_754 .
O4N N2N O6N O4N -176(5) 2_754 .
O6N N2N O6N O4N 129(4) 2_754 .
O5N N2N O6N O5N 126(5) . 2_754
O4N N2N O6N O5N -69(4) 2_754 2_754
O4N N2N O6N O5N 107(4) . 2_754
O6N N2N O6N O5N -124(3) 2_754 2_754
O1N N1N O1N N1N 0.000(8) 7_655 7_655
O2N N1N O1N N1N -177(5) 7_655 7_655
N1N N1N O1N Tb1 121(3) 7_655 .
O1N N1N O1N Tb1 121(3) 7_655 .
O2N N1N O1N Tb1 -57(5) 7_655 .
O3 Tb1 O1N N1N 155(2) . 7_655
O2 Tb1 O1N N1N -90(2) . 7_655
O1 Tb1 O1N N1N 35(2) . 7_655
N3 Tb1 O1N N1N 27(2) . 7_655
N1 Tb1 O1N N1N 147(2) . 7_655
N5 Tb1 O1N N1N -91(2) . 7_655
N6 Tb1 O1N N1N -153(2) . 7_655
N4 Tb1 O1N N1N -33(2) . 7_655
N2 Tb1 O1N N1N 86(2) . 7_655
O3 Tb1 O1N N1N 63(4) . .
O2 Tb1 O1N N1N 178(4) . .
O1 Tb1 O1N N1N -57(4) . .
N3 Tb1 O1N N1N -65(4) . .
N1 Tb1 O1N N1N 55(4) . .
N5 Tb1 O1N N1N 177(4) . .
N6 Tb1 O1N N1N 115(4) . .
N4 Tb1 O1N N1N -125(4) . .
N2 Tb1 O1N N1N -6(4) . .
